data_2100721
loop_
_publ_author_name
'Podlozhenov, Sergey'
'Graetsch, Heribert A.'
'Schneider, Julius'
'Ulex, Michael'
'Woehlecke, Manfred'
'Betzler, Klaus'

_publ_section_title
;
 Structure of strontium barium niobate
 Sr~<i>x~</i>Ba~1{-~<i>x</i>}Nb~2~O~6~ (SBN) in the composition range
 0.32 {\/leq} <i>x</i> {\/leq} 0.82
;
_journal_coeditor_code WS5047
_journal_issue 6
_journal_name_full 'Acta Crystallographica Section B'
_journal_page_first 960
_journal_page_last 965
_journal_paper_doi 10.1107/S0108768106038869
_journal_volume 62
_journal_year 2006
_chemical_formula_analytical 'Ba0.39 Nb2 O6 Sr0.61'
_chemical_formula_moiety 'Ba0.39 Nb2 O6 Sr0.61'
_chemical_formula_sum 'Ba0.39 Nb2 O6 Sr0.61'
_chemical_formula_weight 388.68
_chemical_name_systematic
;
 ?
;
_space_group_IT_number 100
_symmetry_cell_setting tetragonal
_symmetry_space_group_name_Hall 'P 4 -2ab'
_symmetry_space_group_name_H-M 'P 4 b m'
_atom_sites_solution_primary direct
_atom_sites_solution_secondary difmap
_audit_creation_method SHELXL-97
_cell_angle_alpha 90.00
_cell_angle_beta 90.00
_cell_angle_gamma 90.00
_cell_formula_units_Z 5
_cell_length_a 12.4575(7)
_cell_length_b 12.4575(7)
_cell_length_c 3.9382(3)
_cell_measurement_reflns_used 8284
_cell_measurement_temperature 298(2)
_cell_measurement_theta_max 40
_cell_measurement_theta_min 3
_cell_volume 611.17(7)
_computing_cell_refinement 'CrysAlisCCD Oxford Diffraction, 2002)'
_computing_data_collection 'CrysAlisCCD Oxford Diffraction, 2002)'
_computing_data_reduction 'CrysAlisREDOxford Diffraction, 2002)'
_computing_publication_material 'WinGX (Farrugia, 1999)'
_computing_structure_refinement 'SHELXL-97 (Sheldrick, 1997)'
_diffrn_ambient_temperature 298(2)
_diffrn_measured_fraction_theta_full 0.997
_diffrn_measured_fraction_theta_max 0.935
_diffrn_measurement_device_type 'Xcalibur CCD'
_diffrn_measurement_method '\w and \f'
_diffrn_radiation_monochromator graphite
_diffrn_radiation_source 'fine-focus sealed tube'
_diffrn_radiation_type MoK\a
_diffrn_radiation_wavelength 0.71073
_diffrn_reflns_av_R_equivalents 0.0387
_diffrn_reflns_av_sigmaI/netI 0.0373
_diffrn_reflns_limit_h_max 19
_diffrn_reflns_limit_h_min -20
_diffrn_reflns_limit_k_max 22
_diffrn_reflns_limit_k_min -21
_diffrn_reflns_limit_l_max 7
_diffrn_reflns_limit_l_min -7
_diffrn_reflns_number 11458
_diffrn_reflns_theta_full 25.00
_diffrn_reflns_theta_max 39.50
_diffrn_reflns_theta_min 3.27
_diffrn_standards_decay_% 0
_exptl_absorpt_coefficient_mu 14.306
_exptl_absorpt_correction_T_max 0.26710
_exptl_absorpt_correction_T_min 0.12962
_exptl_absorpt_correction_type numerical
_exptl_absorpt_process_details 'after shape optimisation'
_exptl_crystal_colour colourless
_exptl_crystal_density_diffrn 5.282
_exptl_crystal_density_method 'not measured'
_exptl_crystal_description sphere
_exptl_crystal_F_000 875.3
_exptl_crystal_size_max 0.20
_exptl_crystal_size_mid 0.19
_exptl_crystal_size_min 0.13
_exptl_crystal_size_rad 0.097
_refine_diff_density_max 2.538
_refine_diff_density_min -3.171
_refine_ls_abs_structure_details 'Flack H D (1983), 866 Friedel pairs'
_refine_ls_extinction_coef 0.0108(3)
_refine_ls_extinction_expression Fc^*^=kFc[1+0.001xFc^2^\l^3^/sin(2\q)]^-1/4^
_refine_ls_extinction_method SHELXL
_refine_ls_goodness_of_fit_ref 1.140
_refine_ls_matrix_type full
_refine_ls_number_parameters 65
_refine_ls_number_reflns 2096
_refine_ls_number_restraints 2
_refine_ls_restrained_S_all 1.139
_refine_ls_R_factor_all 0.0492
_refine_ls_R_factor_gt 0.0330
_refine_ls_shift/su_max 0.001
_refine_ls_shift/su_mean 0.000
_refine_ls_structure_factor_coef Fsqd
_refine_ls_weighting_details 'calc w=1/[\s^2^(Fo^2^)+(0.0334P)^2^+0.3182P] where P=(Fo^2^+2Fc^2^)/3'
_refine_ls_weighting_scheme calc
_refine_ls_wR_factor_gt 0.0720
_refine_ls_wR_factor_ref 0.0758
_reflns_number_gt 1740
_reflns_number_total 2096
_reflns_threshold_expression >2sigma(I)
_cod_data_source_file ws5047.cif
_cod_data_source_block shape137
_cod_database_code 2100721

loop_
_symmetry_equiv_pos_as_xyz
'x, y, z'
'-x+1/2, y+1/2, z'
'-x, -y, z'
'x+1/2, -y+1/2, z'
'-y+1/2, -x+1/2, z'
'y, -x, z'
'-y, x, z'
'y+1/2, x+1/2, z'

loop_
_atom_site_type_symbol
_atom_site_label
_atom_site_fract_x
_atom_site_fract_y
_atom_site_fract_z
_atom_site_U_iso_or_equiv
_atom_site_adp_type
_atom_site_calc_flag
_atom_site_refinement_flags
_atom_site_occupancy
Ba Ba2 0.17220(2) 0.67220(2) 0.49522(13) 0.02736(7) Uani d SP 0.4877(8)
Sr Sr2 0.17220(2) 0.67220(2) 0.49522(13) 0.02736(7) Uani d SP 0.4037(8)
Sr Sr1 0.0000 0.0000 0.48961(18) 0.00856(10) Uani d SP 0.7180(12)
Nb Nb1 0.5000 0.0000 0.01794(12) 0.00900(6) Uani d S 1
Nb Nb2 0.074489(15) 0.211482(15) -0.00035(8) 0.01067(3) Uani d . 1
O O1 0.28227(15) 0.78227(15) 0.9698(10) 0.0189(6) Uani d S 1
O O2 0.13869(17) 0.06946(15) 0.9619(9) 0.0316(7) Uani d . 1
O O3 0.99311(16) 0.34320(15) 0.9664(10) 0.0357(7) Uani d . 1
O O4 0.5000 0.0000 0.4752(12) 0.0579(18) Uani d S 1
O O5 0.0761(3) 0.2035(2) 0.4694(6) 0.0553(9) Uani d . 1

loop_
_atom_site_aniso_label
_atom_site_aniso_U_11
_atom_site_aniso_U_22
_atom_site_aniso_U_33
_atom_site_aniso_U_12
_atom_site_aniso_U_13
_atom_site_aniso_U_23
Ba2 0.03294(9) 0.03294(9) 0.01620(11) -0.01996(12) -0.00053(17) -0.00053(17)
Sr2 0.03294(9) 0.03294(9) 0.01620(11) -0.01996(12) -0.00053(17) -0.00053(17)
Sr1 0.00828(12) 0.00828(12) 0.0091(2) 0.000 0.000 0.000
Nb1 0.00954(8) 0.00954(8) 0.00790(12) 0.00050(11) 0.000 0.000
Nb2 0.01037(7) 0.00940(7) 0.01224(7) 0.00135(6) -0.00012(15) -0.00108(17)
O1 0.0128(6) 0.0128(6) 0.0311(17) 0.0056(8) 0.0006(11) 0.0006(11)
O2 0.0198(8) 0.0102(7) 0.0649(19) 0.0055(6) -0.0144(15) -0.0115(14)
O3 0.0188(9) 0.0094(7) 0.079(2) 0.0055(7) -0.006(2) -0.0099(15)
O4 0.085(3) 0.085(3) 0.0045(19) -0.017(4) 0.000 0.000
O5 0.124(3) 0.0391(12) 0.0030(10) -0.0406(14) 0.0047(13) 0.0007(10)

loop_
_atom_type_symbol
_atom_type_description
_atom_type_scat_dispersion_real
_atom_type_scat_dispersion_imag
_atom_type_scat_source
Ba Ba -0.3244 2.2819 'International Tables Vol C Tables 4.2.6.8 and 6.1.1.4'
Nb Nb -2.0727 0.6215 'International Tables Vol C Tables 4.2.6.8 and 6.1.1.4'
O O 0.0106 0.0060 'International Tables Vol C Tables 4.2.6.8 and 6.1.1.4'
Sr Sr -1.5307 3.2498 'International Tables Vol C Tables 4.2.6.8 and 6.1.1.4'

loop_
_geom_angle_atom_site_label_1
_geom_angle_atom_site_label_2
_geom_angle_atom_site_label_3
_geom_angle_site_symmetry_1
_geom_angle_site_symmetry_3
_geom_angle
O1 Ba2 O3 . 3_665 87.11(9)
O1 Ba2 O3 . 5_565 87.11(9)
O3 Ba2 O3 3_665 5_565 56.77(9)
O1 Ba2 O1 . 1_554 90.76(8)
O3 Ba2 O1 3_665 1_554 151.51(4)
O3 Ba2 O1 5_565 1_554 151.51(4)
O1 Ba2 O3 . 3_664 151.98(4)
O3 Ba2 O3 3_665 3_664 87.06(6)
O3 Ba2 O3 5_565 3_664 112.12(7)
O1 Ba2 O3 1_554 3_664 81.59(8)
O1 Ba2 O3 . 5_564 151.98(4)
O3 Ba2 O3 3_665 5_564 112.12(7)
O3 Ba2 O3 5_565 5_564 87.06(6)
O1 Ba2 O3 1_554 5_564 81.59(8)
O3 Ba2 O3 3_664 5_564 53.49(9)
O1 Ba2 O4 . 2 137.56(11)
O3 Ba2 O4 3_665 2 56.25(9)
O3 Ba2 O4 5_565 2 56.25(9)
O1 Ba2 O4 1_554 2 131.68(11)
O3 Ba2 O4 3_664 2 55.89(9)
O3 Ba2 O4 5_564 2 55.89(9)
O1 Ba2 O5 . 2 56.93(7)
O3 Ba2 O5 3_665 2 139.94(8)
O3 Ba2 O5 5_565 2 100.45(6)
O1 Ba2 O5 1_554 2 55.74(6)
O3 Ba2 O5 3_664 2 132.95(8)
O3 Ba2 O5 5_564 2 97.39(6)
O4 Ba2 O5 2 2 141.95(5)
O1 Ba2 O5 . 6_565 56.93(6)
O3 Ba2 O5 3_665 6_565 100.45(6)
O3 Ba2 O5 5_565 6_565 139.94(8)
O1 Ba2 O5 1_554 6_565 55.74(6)
O3 Ba2 O5 3_664 6_565 97.39(6)
O3 Ba2 O5 5_564 6_565 132.95(8)
O4 Ba2 O5 2 6_565 141.95(5)
O5 Ba2 O5 2 6_565 75.78(9)
O1 Ba2 O2 . 6_565 55.89(5)
O3 Ba2 O2 3_665 6_565 51.74(6)
O3 Ba2 O2 5_565 6_565 97.64(8)
O1 Ba2 O2 1_554 6_565 104.60(6)
O3 Ba2 O2 3_664 6_565 99.90(7)
O3 Ba2 O2 5_564 6_565 152.12(5)
O4 Ba2 O2 2 6_565 104.40(6)
O5 Ba2 O2 2 6_565 108.63(6)
O5 Ba2 O2 6_565 6_565 49.29(6)
O1 Ba2 O2 . 2 55.89(5)
O3 Ba2 O2 3_665 2 97.64(8)
O3 Ba2 O2 5_565 2 51.74(6)
O1 Ba2 O2 1_554 2 104.60(6)
O3 Ba2 O2 3_664 2 152.12(5)
O3 Ba2 O2 5_564 2 99.90(7)
O4 Ba2 O2 2 2 104.40(6)
O5 Ba2 O2 2 2 49.29(6)
O5 Ba2 O2 6_565 2 108.63(6)
O2 Ba2 O2 6_565 2 104.57(10)
O1 Ba2 Nb1 . 2 167.84(7)
O3 Ba2 Nb1 3_665 2 82.19(6)
O3 Ba2 Nb1 5_565 2 82.19(6)
O1 Ba2 Nb1 1_554 2 101.40(7)
O3 Ba2 Nb1 3_664 2 33.42(4)
O3 Ba2 Nb1 5_564 2 33.42(4)
O4 Ba2 Nb1 2 2 30.28(9)
O5 Ba2 Nb1 2 2 130.81(5)
O5 Ba2 Nb1 6_565 2 130.81(5)
O2 Ba2 Nb1 6_565 2 119.77(4)
O2 Ba2 Nb1 2 2 119.77(4)
O2 Sr1 O2 . 7 61.27(7)
O2 Sr1 O2 . 3 92.22(13)
O2 Sr1 O2 7 3 61.27(7)
O2 Sr1 O2 . 6 61.27(7)
O2 Sr1 O2 7 6 92.22(13)
O2 Sr1 O2 3 6 61.27(7)
O2 Sr1 O5 . 3 123.24(8)
O2 Sr1 O5 7 3 120.72(8)
O2 Sr1 O5 3 3 59.52(8)
O2 Sr1 O5 6 3 61.97(8)
O2 Sr1 O5 . 6 61.97(8)
O2 Sr1 O5 7 6 123.24(8)
O2 Sr1 O5 3 6 120.72(8)
O2 Sr1 O5 6 6 59.52(8)
O5 Sr1 O5 3 6 89.950(3)
O2 Sr1 O5 . . 59.52(8)
O2 Sr1 O5 7 . 61.97(8)
O2 Sr1 O5 3 . 123.24(8)
O2 Sr1 O5 6 . 120.72(8)
O5 Sr1 O5 3 . 176.63(10)
O5 Sr1 O5 6 . 89.950(3)
O2 Sr1 O5 . 7 120.72(8)
O2 Sr1 O5 7 7 59.52(8)
O2 Sr1 O5 3 7 61.97(8)
O2 Sr1 O5 6 7 123.24(8)
O5 Sr1 O5 3 7 89.950(3)
O5 Sr1 O5 6 7 176.63(10)
O5 Sr1 O5 . 7 89.950(3)
O2 Sr1 O2 . 3_554 176.83(10)
O2 Sr1 O2 7 3_554 120.50(4)
O2 Sr1 O2 3 3_554 90.95(6)
O2 Sr1 O2 6 3_554 120.50(4)
O5 Sr1 O2 3 3_554 58.65(7)
O5 Sr1 O2 6 3_554 116.23(8)
O5 Sr1 O2 . 3_554 118.50(7)
O5 Sr1 O2 7 3_554 60.98(8)
O2 Sr1 O2 . 6_554 120.50(4)
O2 Sr1 O2 7 6_554 176.83(10)
O2 Sr1 O2 3 6_554 120.50(4)
O2 Sr1 O2 6 6_554 90.95(6)
O5 Sr1 O2 3 6_554 60.98(8)
O5 Sr1 O2 6 6_554 58.65(7)
O5 Sr1 O2 . 6_554 116.23(8)
O5 Sr1 O2 7 6_554 118.50(7)
O2 Sr1 O2 3_554 6_554 57.59(7)
O2 Sr1 O2 . 7_554 120.50(4)
O2 Sr1 O2 7 7_554 90.95(6)
O2 Sr1 O2 3 7_554 120.50(4)
O2 Sr1 O2 6 7_554 176.83(10)
O5 Sr1 O2 3 7_554 116.23(8)
O5 Sr1 O2 6 7_554 118.50(7)
O5 Sr1 O2 . 7_554 60.98(8)
O5 Sr1 O2 7 7_554 58.65(7)
O2 Sr1 O2 3_554 7_554 57.59(7)
O2 Sr1 O2 6_554 7_554 85.88(11)
O2 Sr1 O2 . 1_554 90.95(6)
O2 Sr1 O2 7 1_554 120.50(4)
O2 Sr1 O2 3 1_554 176.83(10)
O2 Sr1 O2 6 1_554 120.50(4)
O5 Sr1 O2 3 1_554 118.50(7)
O5 Sr1 O2 6 1_554 60.98(8)
O5 Sr1 O2 . 1_554 58.64(7)
O5 Sr1 O2 7 1_554 116.23(8)
O2 Sr1 O2 3_554 1_554 85.88(11)
O2 Sr1 O2 6_554 1_554 57.59(7)
O2 Sr1 O2 7_554 1_554 57.59(7)
O4 Nb1 O3 . 6_564 95.93(11)
O4 Nb1 O3 . 2_644 95.93(11)
O3 Nb1 O3 6_564 2_644 94.36(12)
O4 Nb1 O3 . 7_644 95.93(11)
O3 Nb1 O3 6_564 7_644 168.1(2)
O3 Nb1 O3 2_644 7_644 84.41(12)
O4 Nb1 O3 . 4_454 95.93(11)
O3 Nb1 O3 6_564 4_454 84.41(12)
O3 Nb1 O3 2_644 4_454 168.1(2)
O3 Nb1 O3 7_644 4_454 94.36(12)
O4 Nb1 O4 . 1_554 180.0
O3 Nb1 O4 6_564 1_554 84.07(11)
O3 Nb1 O4 2_644 1_554 84.07(11)
O3 Nb1 O4 7_644 1_554 84.07(11)
O3 Nb1 O4 4_454 1_554 84.07(11)
O4 Nb1 Ba2 . 4 58.22(4)
O3 Nb1 Ba2 6_564 4 132.69(8)
O3 Nb1 Ba2 2_644 4 55.30(9)
O3 Nb1 Ba2 7_644 4 55.30(9)
O3 Nb1 Ba2 4_454 4 132.69(8)
O4 Nb1 Ba2 1_554 4 121.78(2)
O4 Nb1 Sr2 . 4 58.22(2)
O3 Nb1 Sr2 6_564 4 132.69(8)
O3 Nb1 Sr2 2_644 4 55.30(9)
O3 Nb1 Sr2 7_644 4 55.30(9)
O3 Nb1 Sr2 4_454 4 132.69(8)
O4 Nb1 Sr2 1_554 4 121.78(2)
O4 Nb1 Sr2 . 2_545 58.22(2)
O3 Nb1 Sr2 6_564 2_545 55.30(9)
O3 Nb1 Sr2 2_644 2_545 132.69(8)
O3 Nb1 Sr2 7_644 2_545 132.69(8)
O3 Nb1 Sr2 4_454 2_545 55.30(9)
O4 Nb1 Sr2 1_554 2_545 121.78(2)
Ba2 Nb1 Sr2 4 2_545 116.44(3)
Sr2 Nb1 Sr2 4 2_545 116.44(3)
O4 Nb1 Ba2 . 2_545 58.22(2)
O3 Nb1 Ba2 6_564 2_545 55.30(9)
O3 Nb1 Ba2 2_644 2_545 132.69(8)
O3 Nb1 Ba2 7_644 2_545 132.69(8)
O3 Nb1 Ba2 4_454 2_545 55.30(9)
O4 Nb1 Ba2 1_554 2_545 121.78(2)
Ba2 Nb1 Ba2 4 2_545 116.44(3)
Sr2 Nb1 Ba2 4 2_545 116.44(3)
O4 Nb1 Ba2 . 4_554 124.16(2)
O3 Nb1 Ba2 6_564 4_554 123.31(9)
O3 Nb1 Ba2 2_644 4_554 48.31(9)
O3 Nb1 Ba2 7_644 4_554 48.31(9)
O3 Nb1 Ba2 4_454 4_554 123.31(9)
O4 Nb1 Ba2 1_554 4_554 55.84(2)
Ba2 Nb1 Ba2 4 4_554 65.94(2)
Sr2 Nb1 Ba2 4 4_554 65.94(2)
Sr2 Nb1 Ba2 2_545 4_554 177.622(19)
Ba2 Nb1 Ba2 2_545 4_554 177.622(19)
O4 Nb1 Sr2 . 4_554 124.16(2)
O3 Nb1 Sr2 6_564 4_554 123.31(9)
O3 Nb1 Sr2 2_644 4_554 48.31(9)
O3 Nb1 Sr2 7_644 4_554 48.31(9)
O3 Nb1 Sr2 4_454 4_554 123.31(9)
O4 Nb1 Sr2 1_554 4_554 55.84(2)
Ba2 Nb1 Sr2 4 4_554 65.94(2)
Sr2 Nb1 Sr2 4 4_554 65.94(2)
Sr2 Nb1 Sr2 2_545 4_554 177.622(19)
Ba2 Nb1 Sr2 2_545 4_554 177.622(19)
O5 Nb2 O3 . 1_454 96.82(15)
O5 Nb2 O2 . 1_554 91.31(14)
O3 Nb2 O2 1_454 1_554 168.93(13)
O5 Nb2 O1 . 2_544 94.19(15)
O3 Nb2 O1 1_454 2_544 95.16(9)
O2 Nb2 O1 1_554 2_544 91.70(9)
O5 Nb2 O2 . 7_554 93.37(14)
O3 Nb2 O2 1_454 7_554 84.85(8)
O2 Nb2 O2 1_554 7_554 87.19(12)
O1 Nb2 O2 2_544 7_554 172.39(14)
O5 Nb2 O5 . 1_554 174.08(16)
O3 Nb2 O5 1_454 1_554 88.72(14)
O2 Nb2 O5 1_554 1_554 82.92(13)
O1 Nb2 O5 2_544 1_554 87.36(13)
O2 Nb2 O5 7_554 1_554 85.03(13)
O5 Nb2 Sr1 . . 52.69(8)
O3 Nb2 Sr1 1_454 . 123.64(9)
O2 Nb2 Sr1 1_554 . 56.66(9)
O1 Nb2 Sr1 2_544 . 128.42(9)
O2 Nb2 Sr1 7_554 . 56.58(9)
O5 Nb2 Sr1 1_554 . 122.21(7)
O5 Nb2 Sr1 . 1_554 122.98(8)
O3 Nb2 Sr1 1_454 1_554 117.98(9)
O2 Nb2 Sr1 1_554 1_554 50.98(8)
O1 Nb2 Sr1 2_544 1_554 123.08(9)
O2 Nb2 Sr1 7_554 1_554 51.11(8)
O5 Nb2 Sr1 1_554 1_554 51.92(7)
Sr1 Nb2 Sr1 . 1_554 70.36(3)
O5 Nb2 Ba2 . 2_545 57.56(11)
O3 Nb2 Ba2 1_454 2_545 126.05(8)
O2 Nb2 Ba2 1_554 2_545 64.82(8)
O1 Nb2 Ba2 2_544 2_545 48.22(9)
O2 Nb2 Ba2 7_554 2_545 136.89(8)
O5 Nb2 Ba2 1_554 2_545 120.43(10)
Sr1 Nb2 Ba2 . 2_545 80.36(2)
Sr1 Nb2 Ba2 1_554 2_545 115.58(2)
O5 Nb2 Sr2 . 2_545 57.56(11)
O3 Nb2 Sr2 1_454 2_545 126.05(8)
O2 Nb2 Sr2 1_554 2_545 64.82(8)
O1 Nb2 Sr2 2_544 2_545 48.22(9)
O2 Nb2 Sr2 7_554 2_545 136.89(8)
O5 Nb2 Sr2 1_554 2_545 120.43(10)
Sr1 Nb2 Sr2 . 2_545 80.36(2)
Sr1 Nb2 Sr2 1_554 2_545 115.58(2)
O5 Nb2 Sr2 . 2_544 120.75(11)
O3 Nb2 Sr2 1_454 2_544 120.98(9)
O2 Nb2 Sr2 1_554 2_544 59.79(8)
O1 Nb2 Sr2 2_544 2_544 43.57(9)
O2 Nb2 Sr2 7_554 2_544 130.50(8)
O5 Nb2 Sr2 1_554 2_544 57.22(10)
Sr1 Nb2 Sr2 . 2_544 115.38(2)
Sr1 Nb2 Sr2 1_554 2_544 79.53(2)
Ba2 Nb2 Sr2 2_545 2_544 63.32(3)
Sr2 Nb2 Sr2 2_545 2_544 63.32(3)
O5 Nb2 Ba2 . 2_544 120.75(11)
O3 Nb2 Ba2 1_454 2_544 120.98(9)
O2 Nb2 Ba2 1_554 2_544 59.79(8)
O1 Nb2 Ba2 2_544 2_544 43.57(9)
O2 Nb2 Ba2 7_554 2_544 130.50(8)
O5 Nb2 Ba2 1_554 2_544 57.22(10)
Sr1 Nb2 Ba2 . 2_544 115.38(2)
Sr1 Nb2 Ba2 1_554 2_544 79.53(2)
Ba2 Nb2 Ba2 2_545 2_544 63.32(3)
Sr2 Nb2 Ba2 2_545 2_544 63.32(3)
Nb2 O1 Nb2 6_566 2_556 142.01(14)
Nb2 O1 Ba2 6_566 . 105.75(10)
Nb2 O1 Ba2 2_556 . 105.75(10)
Nb2 O1 Ba2 6_566 1_556 100.14(10)
Nb2 O1 Ba2 2_556 1_556 100.14(10)
Ba2 O1 Ba2 . 1_556 90.76(8)
Nb2 O1 Sr2 6_566 1_556 100.14(10)
Nb2 O1 Sr2 2_556 1_556 100.14(10)
Ba2 O1 Sr2 . 1_556 90.76(8)
Nb2 O2 Nb2 1_556 6_556 171.05(19)
Nb2 O2 Sr1 1_556 . 94.67(9)
Nb2 O2 Sr1 6_556 . 93.09(8)
Nb2 O2 Sr1 1_556 1_556 88.35(10)
Nb2 O2 Sr1 6_556 1_556 87.06(9)
Sr1 O2 Sr1 . 1_556 90.95(6)
Nb2 O2 Ba2 1_556 2_545 89.03(8)
Nb2 O2 Ba2 6_556 2_545 93.78(9)
Sr1 O2 Ba2 . 2_545 101.67(11)
Sr1 O2 Ba2 1_556 2_545 167.27(11)
Nb2 O2 Sr2 1_556 2_545 89.03(8)
Nb2 O2 Sr2 6_556 2_545 93.78(9)
Sr1 O2 Sr2 . 2_545 101.67(11)
Sr1 O2 Sr2 1_556 2_545 167.27(11)
Nb2 O3 Nb1 1_656 2_656 144.44(12)
Nb2 O3 Ba2 1_656 3_665 112.05(11)
Nb1 O3 Ba2 2_656 3_665 99.78(10)
Nb2 O3 Sr2 1_656 3_665 112.05(11)
Nb1 O3 Sr2 2_656 3_665 99.78(10)
Nb2 O3 Sr2 1_656 3_666 105.34(12)
Nb1 O3 Sr2 2_656 3_666 91.28(10)
Ba2 O3 Sr2 3_665 3_666 87.06(6)
Sr2 O3 Sr2 3_665 3_666 87.06(6)
Nb2 O3 Ba2 1_656 3_666 105.34(12)
Nb1 O3 Ba2 2_656 3_666 91.28(10)
Ba2 O3 Ba2 3_665 3_666 87.06(6)
Sr2 O3 Ba2 3_665 3_666 87.06(6)
Nb1 O4 Nb1 . 1_556 180.0
Nb1 O4 Sr2 . 4 91.49(9)
Nb1 O4 Sr2 1_556 4 88.51(9)
Nb1 O4 Ba2 . 4 91.49(9)
Nb1 O4 Ba2 1_556 4 88.51(9)
Nb1 O4 Ba2 . 2_545 91.49(9)
Nb1 O4 Ba2 1_556 2_545 88.51(9)
Sr2 O4 Ba2 4 2_545 177.02(18)
Ba2 O4 Ba2 4 2_545 177.02(18)
Nb1 O4 Sr2 . 2_545 91.49(9)
Nb1 O4 Sr2 1_556 2_545 88.51(9)
Sr2 O4 Sr2 4 2_545 177.02(18)
Ba2 O4 Sr2 4 2_545 177.02(18)
Nb2 O5 Nb2 . 1_556 174.08(16)
Nb2 O5 Sr1 . . 94.36(10)
Nb2 O5 Sr1 1_556 . 90.68(9)
Nb2 O5 Ba2 . 2_545 92.83(12)
Nb2 O5 Ba2 1_556 2_545 89.03(10)
Sr1 O5 Ba2 . 2_545 103.34(10)
Nb2 O5 Sr2 . 2_545 92.83(12)
Nb2 O5 Sr2 1_556 2_545 89.03(10)
Sr1 O5 Sr2 . 2_545 103.34(10)

loop_
_geom_bond_atom_site_label_1
_geom_bond_atom_site_label_2
_geom_bond_site_symmetry_2
_geom_bond_distance
Ba2 O1 . 2.693(3)
Ba2 O3 3_665 2.778(3)
Ba2 O3 5_565 2.778(3)
Ba2 O1 1_554 2.835(3)
Ba2 O3 3_664 2.935(3)
Ba2 O3 5_564 2.935(3)
Ba2 O4 2 3.0351(4)
Ba2 O5 2 3.162(4)
Ba2 O5 6_565 3.162(4)
Ba2 O2 6_565 3.250(3)
Ba2 O2 2 3.250(3)
Ba2 Nb1 2 3.5685(6)
Sr1 O2 . 2.682(3)
Sr1 O2 7 2.682(3)
Sr1 O2 3 2.682(3)
Sr1 O2 6 2.682(3)
Sr1 O5 3 2.708(3)
Sr1 O5 6 2.708(3)
Sr1 O5 . 2.708(3)
Sr1 O5 7 2.708(3)
Sr1 O2 3_554 2.837(3)
Sr1 O2 6_554 2.837(3)
Sr1 O2 7_554 2.837(3)
Sr1 O2 1_554 2.837(3)
Nb1 O4 . 1.800(5)
Nb1 O3 6_564 1.9659(19)
Nb1 O3 2_644 1.9659(19)
Nb1 O3 7_644 1.9659(19)
Nb1 O3 4_454 1.9659(19)
Nb1 O4 1_554 2.136(5)
Nb1 Ba2 4 3.5685(6)
Nb1 Sr2 4 3.5685(6)
Nb1 Sr2 2_545 3.5685(6)
Nb1 Ba2 2_545 3.5685(6)
Nb1 Ba2 4_554 3.6658(6)
Nb1 Sr2 4_554 3.6658(6)
Nb2 O5 . 1.852(2)
Nb2 O3 1_454 1.9335(19)
Nb2 O2 1_554 1.9475(19)
Nb2 O1 2_544 1.9941(19)
Nb2 O2 7_554 2.0152(19)
Nb2 O5 1_554 2.090(2)
Nb2 Sr1 1_554 3.4400(6)
Nb2 Ba2 2_545 3.7423(5)
Nb2 Sr2 2_545 3.7423(5)
Nb2 Sr2 2_544 3.7606(5)
Nb2 Ba2 2_544 3.7606(5)
O1 Nb2 6_566 1.9941(19)
O1 Nb2 2_556 1.9941(19)
O1 Ba2 1_556 2.835(3)
O1 Sr2 1_556 2.835(3)
O2 Nb2 1_556 1.9475(19)
O2 Nb2 6_556 2.0152(19)
O2 Sr1 1_556 2.837(3)
O2 Ba2 2_545 3.250(3)
O2 Sr2 2_545 3.250(3)
O3 Nb2 1_656 1.9335(19)
O3 Nb1 2_656 1.9659(19)
O3 Ba2 3_665 2.778(3)
O3 Sr2 3_665 2.778(3)
O3 Sr2 3_666 2.935(3)
O3 Ba2 3_666 2.935(3)
O4 Nb1 1_556 2.136(5)
O4 Sr2 4 3.0351(4)
O4 Ba2 4 3.0351(4)
O4 Ba2 2_545 3.0351(4)
O4 Sr2 2_545 3.0351(4)
O5 Nb2 1_556 2.090(2)
O5 Ba2 2_545 3.162(4)
O5 Sr2 2_545 3.162(4)
